data_9015225
loop_
_publ_author_name
'Grew, E. S.'
'Armbruster, T.'
'Lazic, P.'
'Yates, M. G.'
'Medenbach, O.'
'Huijsmans, J. P. P.'

_publ_section_title
;
 Werdingite from a pegmatite at Almgjotheii, Rogaland, Norway:
 The role of iron in a borosilicate with a mullite-type structure
;
_journal_name_full 'European Journal of Mineralogy'
_journal_page_first 577
_journal_page_last 589
_journal_paper_doi 10.1127/0935-1221/2011/0023-2121
_journal_volume 23
_journal_year 2011
_chemical_compound_source 'Bok se Puts, Namaqualand, South Africa'
_chemical_formula_sum 'Al13.571 B3.58 Fe0.8 Mg1.634 O37 Si4'
_chemical_name_mineral Werdingite
_space_group_IT_number 2
_symmetry_space_group_name_Hall '-P 1'
_symmetry_space_group_name_H-M 'P -1'
_cell_angle_alpha 110.4360
_cell_angle_beta 110.8720
_cell_angle_gamma 84.6780
_cell_length_a 7.98539
_cell_length_b 8.15541
_cell_length_c 11.40210
_cell_formula_units_Z 1
_cell_volume 649.732
_database_code_amcsd 0018636
_exptl_crystal_density_diffrn 3.050
_cod_original_formula_sum 'Al13.571 Fe.8 Mg1.634 Si4 B3.58 O37'
_cod_database_code 9015225

loop_
_space_group_symop_operation_xyz
x,y,z
-x,-y,-z

loop_
_atom_site_aniso_label
_atom_site_aniso_U_11
_atom_site_aniso_U_22
_atom_site_aniso_U_33
_atom_site_aniso_U_12
_atom_site_aniso_U_13
_atom_site_aniso_U_23
Al41 0.01040 0.01250 0.00710 0.00284 0.00437 0.00502
Fe41 0.01040 0.01250 0.00710 0.00284 0.00437 0.00502
Al61 0.00883 0.00622 0.00482 0.00109 0.00219 0.00153
Al62 0.00747 0.00563 0.00676 0.00080 0.00358 0.00287
Al63 0.00634 0.00524 0.00449 0.00081 0.00210 0.00142
Al64 0.00831 0.00681 0.00474 -0.00005 0.00217 0.00223
Al65 0.00649 0.00622 0.00538 0.00046 0.00273 0.00233
Al66 0.00593 0.00557 0.00439 0.00054 0.00159 0.00175
Al51 0.00537 0.00683 0.00537 0.00071 0.00190 0.00221
Al52 0.00501 0.00627 0.00580 0.00086 0.00198 0.00242
Mg5 0.01300 0.01000 0.00800 -0.00150 0.00260 0.00280
Fe5 0.00680 0.00190 0.00600 0.00040 0.00380 0.00110
Si41 0.00545 0.00545 0.00565 0.00072 0.00196 0.00195
Si42 0.00564 0.00549 0.00567 0.00060 0.00215 0.00202
B31 0.00670 0.00710 0.00650 -0.00050 0.00240 0.00210
B32 0.00650 0.00870 0.00480 -0.00220 0.00150 0.00200
O1 0.00630 0.01020 0.01310 0.00010 0.00240 0.00320
O2 0.00930 0.01000 0.00980 -0.00190 0.00260 0.00460
O3 0.00910 0.00890 0.00640 -0.00200 0.00330 0.00230
O4 0.01050 0.00870 0.01180 0.00340 0.00400 0.00560
O5 0.01070 0.01000 0.00960 0.00340 0.00510 0.00200
O6 0.00880 0.00800 0.00580 0.00260 0.00220 0.00220
O7 0.00630 0.01130 0.00560 -0.00130 0.00200 0.00310
O8 0.01020 0.00770 0.00630 -0.00210 0.00290 0.00160
O9 0.00970 0.00780 0.00930 0.00260 0.00530 0.00480
O10 0.00560 0.00880 0.00600 0.00060 0.00210 0.00290
O11 0.01270 0.01450 0.00920 -0.00220 0.00260 0.00490
O12 0.01310 0.01010 0.00840 0.00660 0.00730 0.00580
O13 0.01070 0.01180 0.00550 -0.00280 0.00180 0.00170
O14 0.00710 0.00960 0.00740 0.00230 0.00300 0.00390
O15 0.00700 0.00920 0.00730 0.00310 0.00330 0.00430
O16 0.01860 0.01330 0.00970 0.00820 0.00850 0.00730
O17 0.00720 0.00820 0.00640 -0.00220 0.00190 0.00210
O18 0.01040 0.01100 0.01190 -0.00370 0.00240 0.00270
O19A 0.01810 0.01180 0.01110 -0.00500 0.00440 0.00140
O19B 0.01000 0.00530 0.00950 -0.00380 0.00220 0.00010

loop_
_atom_site_label
_atom_site_fract_x
_atom_site_fract_y
_atom_site_fract_z
_atom_site_occupancy
_atom_site_U_iso_or_equiv
Al41 0.66192 0.16733 0.08260 0.78300 0.00929
Fe41 0.66192 0.16733 0.08260 0.21700 0.00929
Al61 0.00000 0.00000 0.00000 1.00000 0.00683
Al62 0.00671 0.00199 0.25638 1.00000 0.00612
Al63 0.00000 0.00000 0.50000 1.00000 0.00540
Al64 0.50000 0.50000 0.00000 1.00000 0.00655
Al65 0.50456 0.49514 0.25061 1.00000 0.00575
Al66 0.50000 0.50000 0.50000 1.00000 0.00536
Al51 0.15283 0.31745 0.74137 1.00000 0.00584
Al52 0.22941 0.67772 0.35219 1.00000 0.00560
Mg5 0.12025 0.31542 0.23506 0.81700 0.00740
Fe5 0.12025 0.31542 0.23506 0.18300 0.00740
Si41 0.64956 0.15545 0.33546 1.00000 0.00552
Si42 0.35016 0.84060 0.18110 1.00000 0.00553
B31 0.22515 0.26990 0.50164 1.00000 0.00672
B32 0.22600 0.26460 -0.00535 0.79000 0.00670
Al42 0.27070 0.21000 -0.00708 0.00250 0.21000
O1 0.02702 0.54357 0.26885 1.00000 0.01035
O2 0.15864 0.19994 -0.14743 1.00000 0.00937
O3 0.16194 0.20289 0.57573 1.00000 0.00791
O4 0.61719 0.27323 0.23757 1.00000 0.00986
O5 0.62422 0.27660 -0.03869 1.00000 0.01022
O6 0.63271 0.28717 0.47623 1.00000 0.00777
O7 0.64337 0.56281 0.17692 1.00000 0.00755
O8 0.64064 0.60339 -0.06241 1.00000 0.00812
O9 0.36152 0.70819 0.26222 1.00000 0.00801
O10 0.35213 0.44885 0.32593 1.00000 0.00662
O11 0.15243 0.19777 0.06348 1.00000 0.01200
O12 0.10159 -0.12354 0.37161 1.00000 0.00920
O13 0.15812 0.20010 0.36580 1.00000 0.00974
O14 0.15216 -0.07588 0.14696 1.00000 0.00770
O15 -0.14790 0.08200 0.36108 1.00000 0.00738
O16 -0.10002 0.12373 0.13351 1.00000 0.01244
O17 0.34910 0.40594 0.56551 1.00000 0.00733
O18 0.50411 -0.00623 0.26882 1.00000 0.01161
O19A 0.58950 -0.04940 0.01110 0.21000 0.00900
O19B 0.50000 0.00000 0.00000 0.58000 0.01420

loop_
_cod_related_entry_id
_cod_related_entry_database
_cod_related_entry_code
1 AMCSD 0018636
